data_4105048
loop_
_publ_author_name
'Charles L. Perrin'
'Jonathan S. Lau'
'Yeong-Joon Kim'
'Phaneendrasai Karri'
'Curtis Moore'
'Arnold L. Rheingold'

_publ_section_title
;
 Asymmetry of the "Strongest" OHO Hydrogen Bond, in the Monoanion of
 (\+-)-\a,\a'-Di-tert-butylsuccinate
;
_journal_name_full 'Journal of the American Chemical Society'
_journal_page_first 13548
_journal_page_last 13554
_journal_paper_doi 10.1021/ja905806h
_journal_volume 131
_journal_year 2009
_chemical_formula_sum 'C28 H57 N O4'
_chemical_formula_weight 471.75
_chemical_name_systematic
; 
 ? 
;
_space_group_IT_number 7
_symmetry_cell_setting monoclinic
_symmetry_space_group_name_Hall 'P -2yac'
_symmetry_space_group_name_H-M 'P 1 n 1'
_atom_sites_solution_hydrogens geom
_atom_sites_solution_primary direct
_atom_sites_solution_secondary difmap
_audit_creation_method SHELXL-97
_cell_angle_alpha 90.00
_cell_angle_beta 96.2900(10)
_cell_angle_gamma 90.00
_cell_formula_units_Z 4
_cell_length_a 13.0950(10)
_cell_length_b 13.9148(10)
_cell_length_c 16.7377(12)
_cell_measurement_reflns_used 9958
_cell_measurement_temperature 100(2)
_cell_measurement_theta_max 24.49
_cell_measurement_theta_min 2.14
_cell_volume 3031.5(4)
_computing_cell_refinement 'Bruker SMART'
_computing_data_collection 'Bruker SMART'
_computing_data_reduction 'Bruker SAINT'
_computing_molecular_graphics 'Bruker SHELXTL'
_computing_publication_material 'Bruker SHELXTL'
_computing_structure_refinement 'SHELXL-97 (Sheldrick, 2008)'
_computing_structure_solution 'Bruker SHELXTL'
_diffrn_ambient_temperature 100(2)
_diffrn_measured_fraction_theta_full 0.999
_diffrn_measured_fraction_theta_max 0.999
_diffrn_measurement_device_type 'CCD area detector'
_diffrn_measurement_method 'phi and omega scans'
_diffrn_radiation_monochromator graphite
_diffrn_radiation_source 'fine-focus sealed tube'
_diffrn_radiation_type MoK\a
_diffrn_radiation_wavelength 0.71073
_diffrn_reflns_av_R_equivalents 0.0369
_diffrn_reflns_av_sigmaI/netI 0.0425
_diffrn_reflns_limit_h_max 14
_diffrn_reflns_limit_h_min -14
_diffrn_reflns_limit_k_max 15
_diffrn_reflns_limit_k_min -15
_diffrn_reflns_limit_l_max 19
_diffrn_reflns_limit_l_min -18
_diffrn_reflns_number 29493
_diffrn_reflns_theta_full 24.00
_diffrn_reflns_theta_max 24.00
_diffrn_reflns_theta_min 1.88
_exptl_absorpt_coefficient_mu 0.067
_exptl_absorpt_correction_T_max 0.9737
_exptl_absorpt_correction_T_min 0.9737
_exptl_absorpt_correction_type multi-scan
_exptl_absorpt_process_details SADABS
_exptl_crystal_colour colorless
_exptl_crystal_density_diffrn 1.034
_exptl_crystal_description block
_exptl_crystal_F_000 1056
_exptl_crystal_size_max 0.40
_exptl_crystal_size_mid 0.40
_exptl_crystal_size_min 0.40
_refine_diff_density_max 0.667
_refine_diff_density_min -0.265
_refine_diff_density_rms 0.050
_refine_ls_abs_structure_details 'Flack H D (1983), Acta Cryst. A39, 876-881'
_refine_ls_abs_structure_Flack 0.8(15)
_refine_ls_extinction_method none
_refine_ls_goodness_of_fit_ref 1.027
_refine_ls_hydrogen_treatment mixed
_refine_ls_matrix_type full
_refine_ls_number_parameters 652
_refine_ls_number_reflns 9024
_refine_ls_number_restraints 10
_refine_ls_restrained_S_all 1.028
_refine_ls_R_factor_all 0.0820
_refine_ls_R_factor_gt 0.0678
_refine_ls_shift/su_max 0.001
_refine_ls_shift/su_mean 0.000
_refine_ls_structure_factor_coef Fsqd
_refine_ls_weighting_details 'calc w=1/[\s^2^(Fo^2^)+(0.0959P)^2^+2.4870P] where P=(Fo^2^+2Fc^2^)/3'
_refine_ls_weighting_scheme calc
_refine_ls_wR_factor_gt 0.1718
_refine_ls_wR_factor_ref 0.1852
_reflns_number_gt 7564
_reflns_number_total 9024
_reflns_threshold_expression >2\s(I)
_cod_data_source_file ja905806h_si_002_2.cif
_cod_data_source_block "'tetrabutylammonium_a,a'-di-tert-butylsuccinate'"
_cod_database_code 4105048

loop_
_symmetry_equiv_pos_as_xyz
'x, y, z'
'x+1/2, -y, z+1/2'

loop_
_atom_site_label
_atom_site_type_symbol
_atom_site_fract_x
_atom_site_fract_y
_atom_site_fract_z
_atom_site_U_iso_or_equiv
_atom_site_adp_type
_atom_site_occupancy
_atom_site_symmetry_multiplicity
_atom_site_calc_flag
_atom_site_refinement_flags
_atom_site_disorder_assembly
_atom_site_disorder_group
C1 C 0.5247(4) 0.9533(3) 0.7799(3) 0.0529(13) Uani 1 1 d . . .
C2 C 0.4943(4) 0.8743(3) 0.7148(3) 0.0497(12) Uani 1 1 d . . .
H2A H 0.5080 0.8123 0.7442 0.060 Uiso 1 1 calc R . .
C3 C 0.3817(4) 0.8704(3) 0.6860(3) 0.0523(13) Uani 1 1 d . C .
H3A H 0.3729 0.8107 0.6527 0.063 Uiso 1 1 calc R . .
C4 C 0.3419(4) 0.9520(3) 0.6293(3) 0.0562(14) Uani 1 1 d . . .
C5 C 0.5642(3) 0.8699(3) 0.6452(2) 0.0370(10) Uani 1 1 d D . .
C6 C 0.5404(4) 0.7822(3) 0.5922(3) 0.0586(13) Uani 1 1 d D . .
H6A H 0.4733 0.7904 0.5609 0.088 Uiso 1 1 calc R . .
H6B H 0.5393 0.7247 0.6260 0.088 Uiso 1 1 calc R . .
H6C H 0.5934 0.7750 0.5556 0.088 Uiso 1 1 calc R . .
C7 C 0.5574(5) 0.9602(4) 0.5916(4) 0.0724(17) Uani 1 1 d D . .
H7A H 0.4870 0.9673 0.5656 0.109 Uiso 1 1 calc R . .
H7B H 0.6047 0.9537 0.5504 0.109 Uiso 1 1 calc R . .
H7C H 0.5761 1.0170 0.6246 0.109 Uiso 1 1 calc R . .
C8 C 0.6771(3) 0.8631(5) 0.6833(3) 0.0678(15) Uani 1 1 d D . .
H8A H 0.6862 0.8047 0.7161 0.102 Uiso 1 1 calc R . .
H8B H 0.6938 0.9195 0.7173 0.102 Uiso 1 1 calc R . .
H8C H 0.7227 0.8608 0.6407 0.102 Uiso 1 1 calc R . .
C9 C 0.3093(3) 0.8534(4) 0.7608(3) 0.0505(12) Uani 1 1 d . . .
C13 C 0.7692(3) 0.7508(3) 0.0961(2) 0.0292(8) Uani 1 1 d . . .
H13A H 0.7821 0.8137 0.1229 0.035 Uiso 1 1 calc R . .
H13B H 0.8366 0.7242 0.0857 0.035 Uiso 1 1 calc R . .
C14 C 0.7216(3) 0.6836(3) 0.1538(2) 0.0372(9) Uani 1 1 d . . .
H14A H 0.7127 0.6188 0.1295 0.045 Uiso 1 1 calc R . .
H14B H 0.6531 0.7080 0.1637 0.045 Uiso 1 1 calc R . .
C15 C 0.7922(4) 0.6772(4) 0.2347(3) 0.0605(14) Uani 1 1 d . . .
H15A H 0.8136 0.7430 0.2515 0.073 Uiso 1 1 calc R . .
H15B H 0.7515 0.6509 0.2761 0.073 Uiso 1 1 calc R . .
C16 C 0.8840(4) 0.6183(5) 0.2325(4) 0.0718(16) Uani 1 1 d . . .
H16A H 0.9189 0.6114 0.2870 0.108 Uiso 1 1 calc R . .
H16B H 0.9304 0.6493 0.1982 0.108 Uiso 1 1 calc R . .
H16C H 0.8644 0.5548 0.2107 0.108 Uiso 1 1 calc R . .
C17 C 0.6994(3) 0.6735(3) -0.0308(2) 0.0278(8) Uani 1 1 d . . .
H17A H 0.7701 0.6490 -0.0323 0.033 Uiso 1 1 calc R . .
H17B H 0.6623 0.6261 -0.0006 0.033 Uiso 1 1 calc R . .
C18 C 0.6479(3) 0.6769(3) -0.1160(2) 0.0385(10) Uani 1 1 d . . .
H18A H 0.6872 0.7194 -0.1489 0.046 Uiso 1 1 calc R . .
H18B H 0.5776 0.7032 -0.1166 0.046 Uiso 1 1 calc R . .
C19 C 0.6433(3) 0.5748(3) -0.1510(3) 0.0382(10) Uani 1 1 d . . .
H19A H 0.7138 0.5484 -0.1482 0.046 Uiso 1 1 calc R . .
H19B H 0.6032 0.5333 -0.1179 0.046 Uiso 1 1 calc R . .
C20 C 0.5948(4) 0.5720(4) -0.2375(3) 0.0595(14) Uani 1 1 d . . .
H20A H 0.5952 0.5058 -0.2575 0.089 Uiso 1 1 calc R . .
H20B H 0.6339 0.6131 -0.2706 0.089 Uiso 1 1 calc R . .
H20C H 0.5238 0.5951 -0.2403 0.089 Uiso 1 1 calc R . .
C21 C 0.5967(3) 0.7989(3) 0.0276(2) 0.0286(8) Uani 1 1 d . . .
H21A H 0.5608 0.8159 -0.0257 0.034 Uiso 1 1 calc R . .
H21B H 0.5603 0.7433 0.0480 0.034 Uiso 1 1 calc R . .
C22 C 0.5871(3) 0.8829(3) 0.0839(2) 0.0328(9) Uani 1 1 d . . .
H22A H 0.6133 0.9421 0.0605 0.039 Uiso 1 1 calc R . .
H22B H 0.6285 0.8705 0.1360 0.039 Uiso 1 1 calc R . .
C23 C 0.4750(3) 0.8963(3) 0.0971(3) 0.0448(11) Uani 1 1 d . . .
H23A H 0.4345 0.9087 0.0447 0.054 Uiso 1 1 calc R . .
H23B H 0.4492 0.8360 0.1190 0.054 Uiso 1 1 calc R . .
C24 C 0.4583(4) 0.9776(3) 0.1536(3) 0.0485(12) Uani 1 1 d . . .
H24A H 0.3847 0.9839 0.1586 0.073 Uiso 1 1 calc R . .
H24B H 0.4840 1.0375 0.1325 0.073 Uiso 1 1 calc R . .
H24C H 0.4953 0.9642 0.2065 0.073 Uiso 1 1 calc R . .
C25 C 0.7545(3) 0.8462(3) -0.0285(2) 0.0283(8) Uani 1 1 d . . .
H25A H 0.7544 0.9058 0.0038 0.034 Uiso 1 1 calc R . .
H25B H 0.7111 0.8580 -0.0798 0.034 Uiso 1 1 calc R . .
C26 C 0.8634(3) 0.8274(3) -0.0471(3) 0.0339(9) Uani 1 1 d . . .
H26A H 0.8664 0.7651 -0.0753 0.041 Uiso 1 1 calc R . .
H26B H 0.9099 0.8237 0.0037 0.041 Uiso 1 1 calc R . .
C27 C 0.8988(3) 0.9078(3) -0.0997(3) 0.0366(9) Uani 1 1 d . . .
H27A H 0.8540 0.9088 -0.1514 0.044 Uiso 1 1 calc R . .
H27B H 0.8907 0.9702 -0.0727 0.044 Uiso 1 1 calc R . .
C28 C 1.0101(4) 0.8971(3) -0.1169(3) 0.0507(12) Uani 1 1 d . . .
H28A H 1.0265 0.9472 -0.1546 0.076 Uiso 1 1 calc R . .
H28B H 1.0197 0.8337 -0.1406 0.076 Uiso 1 1 calc R . .
H28C H 1.0556 0.9034 -0.0667 0.076 Uiso 1 1 calc R . .
C6" C 0.6902(19) 0.5722(15) 0.5258(16) 0.104(9) Uiso 0.45 1 d P A 2
H6"G H 0.6255 0.5538 0.4945 0.156 Uiso 0.45 1 calc PR A 2
H6"H H 0.7091 0.6375 0.5109 0.156 Uiso 0.45 1 calc PR A 2
H6"I H 0.6817 0.5704 0.5832 0.156 Uiso 0.45 1 calc PR A 2
C15" C 0.6944(12) 0.2050(19) 0.6436(6) 0.066(7) Uiso 0.30 1 d PD B 2
H15E H 0.7056 0.1461 0.6126 0.079 Uiso 0.30 1 calc PR B 2
H15F H 0.7494 0.2519 0.6358 0.079 Uiso 0.30 1 calc PR B 2
C16" C 0.5878(10) 0.2482(12) 0.6175(11) 0.044(4) Uiso 0.30 1 d PD B 2
H16G H 0.5846 0.2696 0.5615 0.065 Uiso 0.30 1 calc PR B 2
H16H H 0.5760 0.3031 0.6520 0.065 Uiso 0.30 1 calc PR B 2
H16I H 0.5349 0.1993 0.6223 0.065 Uiso 0.30 1 calc PR B 2
C1' C 0.9771(3) 0.5143(3) 0.5295(3) 0.0419(10) Uani 1 1 d . . .
C2' C 0.8754(3) 0.5459(3) 0.5597(3) 0.0401(10) Uani 1 1 d . A .
H1'A H 0.8701 0.6160 0.5467 0.048 Uiso 1 1 calc R . .
C3' C 0.8729(3) 0.5415(3) 0.6510(3) 0.0389(10) Uani 1 1 d . . .
H2'A H 0.8053 0.5705 0.6600 0.047 Uiso 1 1 calc R . .
C4' C 0.8713(4) 0.4416(4) 0.6897(3) 0.0508(12) Uani 1 1 d . . .
C5' C 0.7788(3) 0.4990(3) 0.5075(3) 0.0451(11) Uani 1 1 d . . .
C6' C 0.6805(7) 0.5249(11) 0.5386(8) 0.066(3) Uani 0.55 1 d P A 1
H6'D H 0.6230 0.4973 0.5036 0.099 Uiso 0.55 1 calc PR A 1
H6'E H 0.6735 0.5950 0.5396 0.099 Uiso 0.55 1 calc PR A 1
H6'F H 0.6801 0.4994 0.5932 0.099 Uiso 0.55 1 calc PR A 1
C7' C 0.7808(6) 0.3906(5) 0.5074(4) 0.088(2) Uani 1 1 d . A .
H7'D H 0.7160 0.3662 0.4800 0.132 Uiso 1 1 calc R . .
H7'E H 0.7897 0.3671 0.5629 0.132 Uiso 1 1 calc R . .
H7'F H 0.8381 0.3682 0.4791 0.132 Uiso 1 1 calc R . .
C8' C 0.7835(5) 0.5302(5) 0.4197(3) 0.0737(16) Uani 1 1 d . A .
H8'D H 0.7197 0.5116 0.3872 0.111 Uiso 1 1 calc R . .
H8'E H 0.8419 0.4989 0.3985 0.111 Uiso 1 1 calc R . .
H8'F H 0.7918 0.6001 0.4174 0.111 Uiso 1 1 calc R . .
C9' C 0.9544(3) 0.6066(3) 0.7007(3) 0.0384(9) Uani 1 1 d D . .
C10' C 1.0644(3) 0.5666(4) 0.7070(3) 0.0598(13) Uani 1 1 d D . .
H10D H 1.1110 0.6109 0.7387 0.090 Uiso 1 1 calc R . .
H10E H 1.0859 0.5598 0.6531 0.090 Uiso 1 1 calc R . .
H10F H 1.0663 0.5037 0.7334 0.090 Uiso 1 1 calc R . .
C11' C 0.9536(5) 0.7068(4) 0.6636(4) 0.0680(15) Uani 1 1 d . . .
H11D H 0.9986 0.7493 0.6983 0.102 Uiso 1 1 calc R . .
H11E H 0.8834 0.7322 0.6581 0.102 Uiso 1 1 calc R . .
H11F H 0.9783 0.7031 0.6104 0.102 Uiso 1 1 calc R . .
C12' C 0.9246(5) 0.6170(5) 0.7861(3) 0.0695(16) Uani 1 1 d . . .
H12D H 0.9706 0.6632 0.8160 0.104 Uiso 1 1 calc R . .
H12E H 0.9304 0.5545 0.8132 0.104 Uiso 1 1 calc R . .
H12F H 0.8536 0.6400 0.7838 0.104 Uiso 1 1 calc R . .
C13' C 0.6744(4) 0.2558(3) 0.7955(3) 0.0463(11) Uani 1 1 d . B .
H13C H 0.5998 0.2696 0.7905 0.056 Uiso 1 1 calc R . .
H13D H 0.7094 0.3157 0.7821 0.056 Uiso 1 1 calc R . .
C14' C 0.6929(4) 0.1816(4) 0.7333(2) 0.0575(14) Uani 1 1 d D . .
H14C H 0.6628 0.1192 0.7465 0.069 Uiso 1 1 calc R B 1
H14D H 0.7676 0.1727 0.7309 0.069 Uiso 1 1 calc R B 1
C15' C 0.6407(8) 0.2197(6) 0.6515(3) 0.099(5) Uani 0.70 1 d PD B 1
H15C H 0.5667 0.2035 0.6470 0.119 Uiso 0.70 1 calc PR B 1
H15D H 0.6467 0.2906 0.6508 0.119 Uiso 0.70 1 calc PR B 1
C16' C 0.6867(10) 0.1789(7) 0.5783(5) 0.109(4) Uani 0.70 1 d PD B 1
H16D H 0.6410 0.1935 0.5295 0.163 Uiso 0.70 1 calc PR B 1
H16E H 0.6943 0.1091 0.5841 0.163 Uiso 0.70 1 calc PR B 1
H16F H 0.7541 0.2081 0.5746 0.163 Uiso 0.70 1 calc PR B 1
C17' C 0.6338(3) 0.1624(3) 0.9163(2) 0.0323(9) Uani 1 1 d . B .
H17C H 0.6596 0.1471 0.9727 0.039 Uiso 1 1 calc R . .
H17D H 0.6340 0.1019 0.8852 0.039 Uiso 1 1 calc R . .
C18' C 0.5232(3) 0.1965(3) 0.9144(3) 0.0373(10) Uani 1 1 d . . .
H18C H 0.4901 0.1982 0.8584 0.045 Uiso 1 1 calc R . .
H18D H 0.5213 0.2621 0.9372 0.045 Uiso 1 1 calc R . .
C19' C 0.4663(3) 0.1264(3) 0.9644(3) 0.0415(10) Uani 1 1 d . . .
H19C H 0.4754 0.0602 0.9446 0.050 Uiso 1 1 calc R . .
H19D H 0.4969 0.1293 1.0211 0.050 Uiso 1 1 calc R . .
C20' C 0.3530(4) 0.1484(4) 0.9603(3) 0.0581(13) Uani 1 1 d . . .
H20D H 0.3200 0.1023 0.9935 0.087 Uiso 1 1 calc R . .
H20E H 0.3218 0.1436 0.9045 0.087 Uiso 1 1 calc R . .
H20F H 0.3435 0.2137 0.9803 0.087 Uiso 1 1 calc R . .
C21' C 0.7142(3) 0.3265(3) 0.9293(2) 0.0341(9) Uani 1 1 d . B .
H21C H 0.7650 0.3684 0.9068 0.041 Uiso 1 1 calc R . .
H21D H 0.6464 0.3585 0.9195 0.041 Uiso 1 1 calc R . .
C22' C 0.7425(3) 0.3188(3) 1.0181(3) 0.0379(10) Uani 1 1 d . . .
H22C H 0.8009 0.2738 1.0290 0.045 Uiso 1 1 calc R . .
H22D H 0.6836 0.2925 1.0434 0.045 Uiso 1 1 calc R . .
C23' C 0.7724(3) 0.4170(3) 1.0554(3) 0.0391(10) Uani 1 1 d . . .
H23C H 0.7170 0.4636 1.0391 0.047 Uiso 1 1 calc R . .
H23D H 0.7784 0.4112 1.1147 0.047 Uiso 1 1 calc R . .
C24' C 0.8734(3) 0.4557(3) 1.0308(3) 0.0462(11) Uani 1 1 d . . .
H24D H 0.8890 0.5177 1.0571 0.069 Uiso 1 1 calc R . .
H24E H 0.8673 0.4641 0.9723 0.069 Uiso 1 1 calc R . .
H24F H 0.9288 0.4101 1.0471 0.069 Uiso 1 1 calc R . .
C25' C 0.8118(3) 0.1821(3) 0.8925(3) 0.0347(9) Uani 1 1 d . B .
H25C H 0.8061 0.1228 0.8596 0.042 Uiso 1 1 calc R . .
H25D H 0.8282 0.1626 0.9493 0.042 Uiso 1 1 calc R . .
C26' C 0.9004(3) 0.2410(3) 0.8682(3) 0.0392(10) Uani 1 1 d . . .
H26C H 0.9220 0.2887 0.9105 0.047 Uiso 1 1 calc R . .
H26D H 0.8787 0.2760 0.8177 0.047 Uiso 1 1 calc R . .
C27' C 0.9896(4) 0.1747(4) 0.8561(3) 0.0554(13) Uani 1 1 d . . .
H27C H 0.9678 0.1281 0.8129 0.066 Uiso 1 1 calc R . .
H27D H 1.0091 0.1381 0.9062 0.066 Uiso 1 1 calc R . .
C28' C 1.0829(4) 0.2308(5) 0.8339(3) 0.0663(15) Uani 1 1 d . . .
H28D H 1.1346 0.1858 0.8182 0.099 Uiso 1 1 calc R . .
H28E H 1.1121 0.2685 0.8804 0.099 Uiso 1 1 calc R . .
H28F H 1.0616 0.2741 0.7890 0.099 Uiso 1 1 calc R . .
C10A C 0.1979(5) 0.8357(6) 0.7164(4) 0.0493(17) Uani 0.70 1 d P C 1
H10A H 0.1510 0.8188 0.7560 0.074 Uiso 0.70 1 calc PR C 1
H10B H 0.2001 0.7830 0.6778 0.074 Uiso 0.70 1 calc PR C 1
H10C H 0.1735 0.8943 0.6880 0.074 Uiso 0.70 1 calc PR C 1
C11A C 0.3036(5) 0.9336(6) 0.8158(4) 0.058(2) Uani 0.70 1 d P C 1
H11A H 0.2525 0.9196 0.8528 0.087 Uiso 0.70 1 calc PR C 1
H11B H 0.2837 0.9919 0.7852 0.087 Uiso 0.70 1 calc PR C 1
H11C H 0.3709 0.9433 0.8466 0.087 Uiso 0.70 1 calc PR C 1
C12A C 0.3418(6) 0.7584(6) 0.8004(5) 0.066(2) Uani 0.70 1 d P C 1
H12A H 0.2885 0.7362 0.8328 0.099 Uiso 0.70 1 calc PR C 1
H12B H 0.4065 0.7670 0.8350 0.099 Uiso 0.70 1 calc PR C 1
H12C H 0.3514 0.7106 0.7589 0.099 Uiso 0.70 1 calc PR C 1
C10B C 0.280(2) 0.7676(19) 0.7495(17) 0.097(7) Uiso 0.30 1 d P C 2
H10G H 0.2320 0.7508 0.7886 0.145 Uiso 0.30 1 calc PR C 2
H10H H 0.3390 0.7245 0.7561 0.145 Uiso 0.30 1 calc PR C 2
H10I H 0.2445 0.7611 0.6949 0.145 Uiso 0.30 1 calc PR C 2
C11B C 0.2551(18) 0.9432(15) 0.7620(15) 0.076(6) Uiso 0.30 1 d P C 2
H11G H 0.1902 0.9333 0.7849 0.114 Uiso 0.30 1 calc PR C 2
H11H H 0.2409 0.9677 0.7070 0.114 Uiso 0.30 1 calc PR C 2
H11I H 0.2973 0.9898 0.7948 0.114 Uiso 0.30 1 calc PR C 2
C12B C 0.3353(15) 0.8522(14) 0.8740(11) 0.062(5) Uiso 0.30 1 d P C 2
H12G H 0.2710 0.8404 0.8974 0.093 Uiso 0.30 1 calc PR C 2
H12H H 0.3637 0.9144 0.8928 0.093 Uiso 0.30 1 calc PR C 2
H12I H 0.3846 0.8011 0.8908 0.093 Uiso 0.30 1 calc PR C 2
N1 N 0.7055(2) 0.7675(2) 0.01593(17) 0.0238(7) Uani 1 1 d . . .
N1' N 0.7088(3) 0.2318(2) 0.88379(19) 0.0334(8) Uani 1 1 d . . .
O1 O 0.5817(3) 0.9338(2) 0.8413(2) 0.0682(12) Uani 1 1 d . . .
O2 O 0.4927(2) 1.04012(19) 0.76488(19) 0.0408(7) Uani 1 1 d . . .
O3 O 0.3610(3) 1.0392(2) 0.6531(2) 0.0662(11) Uani 1 1 d . . .
O4 O 0.2903(3) 0.9325(2) 0.56656(19) 0.0600(10) Uani 1 1 d . . .
O1' O 1.0149(3) 0.5661(3) 0.4815(2) 0.0589(9) Uani 1 1 d . . .
O2' O 1.0149(3) 0.4335(2) 0.5537(2) 0.0551(9) Uani 1 1 d . . .
O3' O 0.9315(3) 0.3755(2) 0.6665(2) 0.0625(10) Uani 1 1 d . . .
O4' O 0.8117(3) 0.4269(3) 0.7398(2) 0.0703(11) Uani 1 1 d . . .
H2O H 0.444(4) 1.044(3) 0.711(4) 0.065(15) Uiso 1 1 d . . .
H2O' H 1.000(5) 0.408(5) 0.607(4) 0.08(2) Uiso 1 1 d . . .

loop_
_atom_site_aniso_label
_atom_site_aniso_U_11
_atom_site_aniso_U_22
_atom_site_aniso_U_33
_atom_site_aniso_U_23
_atom_site_aniso_U_13
_atom_site_aniso_U_12
C1 0.048(3) 0.030(2) 0.075(3) 0.007(2) -0.021(3) 0.003(2)
C2 0.057(3) 0.029(2) 0.063(3) 0.006(2) 0.003(2) 0.002(2)
C3 0.066(3) 0.041(3) 0.044(3) 0.002(2) -0.021(2) 0.004(2)
C4 0.082(4) 0.037(3) 0.043(3) -0.002(2) -0.022(3) 0.011(2)
C5 0.034(2) 0.041(2) 0.037(2) 0.0058(18) 0.0106(18) 0.0092(18)
C6 0.064(3) 0.055(3) 0.058(3) 0.000(3) 0.015(3) 0.006(3)
C7 0.081(4) 0.060(3) 0.081(4) 0.025(3) 0.030(3) 0.010(3)
C8 0.056(3) 0.080(4) 0.068(4) 0.011(3) 0.008(3) -0.007(3)
C9 0.034(2) 0.052(3) 0.070(3) 0.004(2) 0.026(2) 0.005(2)
C13 0.0267(19) 0.029(2) 0.031(2) 0.0038(15) -0.0007(16) 0.0030(16)
C14 0.040(2) 0.039(2) 0.033(2) 0.0105(18) 0.0080(18) 0.0035(19)
C15 0.069(3) 0.064(3) 0.050(3) 0.026(2) 0.011(3) 0.012(3)
C16 0.069(4) 0.089(4) 0.058(3) 0.007(3) 0.011(3) 0.010(3)
C17 0.031(2) 0.0204(18) 0.033(2) 0.0023(15) 0.0065(16) 0.0001(15)
C18 0.048(3) 0.029(2) 0.036(2) -0.0042(18) -0.0055(19) 0.0049(19)
C19 0.042(2) 0.034(2) 0.040(2) -0.0057(18) 0.0085(19) -0.0040(19)
C20 0.060(3) 0.055(3) 0.061(3) -0.021(2) -0.002(3) 0.000(2)
C21 0.0253(19) 0.0256(19) 0.035(2) 0.0020(16) 0.0051(16) 0.0006(16)
C22 0.035(2) 0.0257(19) 0.038(2) 0.0019(16) 0.0051(17) 0.0035(17)
C23 0.040(2) 0.038(2) 0.060(3) 0.003(2) 0.020(2) 0.0049(19)
C24 0.055(3) 0.047(3) 0.049(3) 0.008(2) 0.026(2) 0.013(2)
C25 0.031(2) 0.0225(18) 0.033(2) 0.0035(16) 0.0071(16) -0.0015(16)
C26 0.030(2) 0.029(2) 0.044(2) 0.0036(18) 0.0082(18) 0.0040(17)
C27 0.038(2) 0.034(2) 0.039(2) 0.0017(18) 0.0067(18) -0.0054(18)
C28 0.057(3) 0.047(3) 0.053(3) -0.003(2) 0.026(2) -0.008(2)
C1' 0.041(2) 0.043(2) 0.045(3) -0.002(2) 0.018(2) 0.002(2)
C2' 0.042(2) 0.028(2) 0.053(3) 0.0074(18) 0.018(2) 0.0053(18)
C3' 0.037(2) 0.033(2) 0.047(3) 0.0046(18) 0.0096(19) 0.0048(18)
C4' 0.054(3) 0.051(3) 0.049(3) 0.007(2) 0.012(2) -0.015(2)
C5' 0.039(2) 0.052(3) 0.045(3) 0.001(2) 0.005(2) 0.006(2)
C6' 0.019(4) 0.102(11) 0.076(8) -0.023(8) 0.002(4) -0.004(5)
C7' 0.103(5) 0.078(4) 0.077(4) 0.001(3) -0.020(4) -0.047(4)
C8' 0.086(4) 0.078(4) 0.055(3) 0.011(3) -0.002(3) -0.011(3)
C9' 0.034(2) 0.035(2) 0.049(2) 0.002(2) 0.0154(18) -0.0034(19)
C10' 0.049(3) 0.067(3) 0.063(3) -0.013(3) 0.004(2) -0.002(3)
C11' 0.084(4) 0.040(3) 0.081(4) -0.008(3) 0.013(3) -0.014(3)
C12' 0.070(4) 0.080(4) 0.064(3) -0.025(3) 0.033(3) -0.026(3)
C13' 0.053(3) 0.051(3) 0.035(2) 0.014(2) 0.005(2) -0.017(2)
C14' 0.068(3) 0.067(3) 0.039(3) -0.008(2) 0.011(2) -0.029(3)
C15' 0.200(14) 0.075(7) 0.031(5) -0.014(4) 0.051(7) -0.092(9)
C16' 0.194(13) 0.085(7) 0.047(5) -0.016(5) 0.010(6) -0.033(7)
C17' 0.035(2) 0.029(2) 0.033(2) 0.0072(17) 0.0038(17) -0.0053(17)
C18' 0.035(2) 0.031(2) 0.047(3) 0.0020(18) 0.0055(19) -0.0059(18)
C19' 0.038(2) 0.038(2) 0.051(3) 0.0034(19) 0.014(2) -0.0092(19)
C20' 0.046(3) 0.057(3) 0.075(4) -0.014(3) 0.026(3) -0.014(2)
C21' 0.039(2) 0.026(2) 0.039(2) 0.0047(17) 0.0094(18) 0.0002(17)
C22' 0.043(2) 0.027(2) 0.046(3) -0.0015(18) 0.016(2) -0.0035(18)
C23' 0.036(2) 0.033(2) 0.049(3) -0.0072(19) 0.0095(19) -0.0003(18)
C24' 0.047(3) 0.031(2) 0.061(3) -0.008(2) 0.010(2) -0.009(2)
C25' 0.036(2) 0.027(2) 0.043(2) -0.0062(17) 0.0118(18) -0.0008(17)
C26' 0.042(2) 0.041(2) 0.036(2) -0.0052(18) 0.0124(19) -0.0094(19)
C27' 0.045(3) 0.060(3) 0.064(3) -0.023(3) 0.023(2) -0.009(2)
C28' 0.045(3) 0.094(4) 0.063(3) 0.003(3) 0.022(3) -0.006(3)
C10A 0.028(3) 0.076(5) 0.045(4) -0.020(3) 0.010(3) -0.016(3)
C11A 0.035(4) 0.105(6) 0.039(4) -0.030(4) 0.024(3) -0.033(4)
C12A 0.048(4) 0.086(6) 0.070(5) 0.048(5) 0.037(4) 0.014(4)
N1 0.0231(15) 0.0203(15) 0.0279(17) 0.0023(12) 0.0035(13) 0.0006(12)
N1' 0.0394(19) 0.0271(17) 0.0347(19) 0.0048(14) 0.0084(15) -0.0048(15)
O1 0.076(2) 0.0407(19) 0.075(3) 0.0039(16) -0.053(2) 0.0034(17)
O2 0.0395(16) 0.0270(15) 0.0514(19) -0.0007(13) -0.0157(14) 0.0006(12)
O3 0.104(3) 0.0324(18) 0.053(2) -0.0029(15) -0.034(2) 0.0153(18)
O4 0.091(3) 0.0444(19) 0.0383(19) -0.0019(15) -0.0230(18) 0.0111(18)
O1' 0.058(2) 0.064(2) 0.061(2) 0.0012(18) 0.0320(17) -0.0141(17)
O2' 0.053(2) 0.056(2) 0.060(2) 0.0009(17) 0.0190(17) 0.0285(16)
O3' 0.085(3) 0.0299(16) 0.073(2) 0.0118(15) 0.013(2) 0.0161(17)
O4' 0.078(3) 0.066(2) 0.072(3) 0.020(2) 0.032(2) -0.019(2)

loop_
_atom_type_symbol
_atom_type_description
_atom_type_scat_dispersion_real
_atom_type_scat_dispersion_imag
_atom_type_scat_source
C C 0.0033 0.0016 'International Tables Vol C Tables 4.2.6.8 and 6.1.1.4'
H H 0.0000 0.0000 'International Tables Vol C Tables 4.2.6.8 and 6.1.1.4'
N N 0.0061 0.0033 'International Tables Vol C Tables 4.2.6.8 and 6.1.1.4'
O O 0.0106 0.0060 'International Tables Vol C Tables 4.2.6.8 and 6.1.1.4'

loop_
_geom_angle_atom_site_label_1
_geom_angle_atom_site_label_2
_geom_angle_atom_site_label_3
_geom_angle
O1 C1 O2 121.3(4)
O1 C1 C2 120.7(4)
O2 C1 C2 117.9(4)
C3 C2 C5 113.2(4)
C3 C2 C1 114.5(4)
C5 C2 C1 114.9(4)
C3 C2 H2A 104.2
C5 C2 H2A 104.2
C1 C2 H2A 104.2
C2 C3 C4 115.3(4)
C2 C3 C9 112.5(4)
C4 C3 C9 112.7(4)
C2 C3 H3A 105.1
C4 C3 H3A 105.1
C9 C3 H3A 105.1
O4 C4 O3 123.1(4)
O4 C4 C3 119.2(4)
O3 C4 C3 117.6(4)
C6 C5 C7 108.6(4)
C6 C5 C8 108.5(4)
C7 C5 C8 106.4(4)
C6 C5 C2 111.6(3)
C7 C5 C2 113.7(4)
C8 C5 C2 107.9(4)
C5 C6 H6A 109.5
C5 C6 H6B 109.5
H6A C6 H6B 109.5
C5 C6 H6C 109.5
H6A C6 H6C 109.5
H6B C6 H6C 109.5
C5 C7 H7A 109.5
C5 C7 H7B 109.5
H7A C7 H7B 109.5
C5 C7 H7C 109.5
H7A C7 H7C 109.5
H7B C7 H7C 109.5
C5 C8 H8A 109.5
C5 C8 H8B 109.5
H8A C8 H8B 109.5
C5 C8 H8C 109.5
H8A C8 H8C 109.5
H8B C8 H8C 109.5
C10B C9 C11B 132.7(16)
C10B C9 C11A 141.6(13)
C11B C9 C11A 42.7(10)
C10B C9 C12A 46.4(13)
C11B C9 C12A 150.0(10)
C11A C9 C12A 115.1(6)
C10B C9 C10A 61.9(13)
C11B C9 C10A 73.1(10)
C11A C9 C10A 107.9(5)
C12A C9 C10A 105.6(5)
C10B C9 C3 102.3(13)
C11B C9 C3 102.0(10)
C11A C9 C3 116.0(4)
C12A C9 C3 107.2(4)
C10A C9 C3 103.9(4)
C10B C9 C12B 99.3(14)
C11B C9 C12B 91.7(12)
C11A C9 C12B 52.2(7)
C12A C9 C12B 62.8(7)
C10A C9 C12B 121.7(7)
C3 C9 C12B 134.4(7)
N1 C13 C14 115.5(3)
N1 C13 H13A 108.4
C14 C13 H13A 108.4
N1 C13 H13B 108.4
C14 C13 H13B 108.4
H13A C13 H13B 107.5
C13 C14 C15 109.9(4)
C13 C14 H14A 109.7
C15 C14 H14A 109.7
C13 C14 H14B 109.7
C15 C14 H14B 109.7
H14A C14 H14B 108.2
C16 C15 C14 115.0(5)
C16 C15 H15A 108.5
C14 C15 H15A 108.5
C16 C15 H15B 108.5
C14 C15 H15B 108.5
H15A C15 H15B 107.5
C15 C16 H16A 109.5
C15 C16 H16B 109.5
H16A C16 H16B 109.5
C15 C16 H16C 109.5
H16A C16 H16C 109.5
H16B C16 H16C 109.5
C18 C17 N1 116.8(3)
C18 C17 H17A 108.1
N1 C17 H17A 108.1
C18 C17 H17B 108.1
N1 C17 H17B 108.1
H17A C17 H17B 107.3
C17 C18 C19 109.0(3)
C17 C18 H18A 109.9
C19 C18 H18A 109.9
C17 C18 H18B 109.9
C19 C18 H18B 109.9
H18A C18 H18B 108.3
C20 C19 C18 112.6(4)
C20 C19 H19A 109.1
C18 C19 H19A 109.1
C20 C19 H19B 109.1
C18 C19 H19B 109.1
H19A C19 H19B 107.8
C19 C20 H20A 109.5
C19 C20 H20B 109.5
H20A C20 H20B 109.5
C19 C20 H20C 109.5
H20A C20 H20C 109.5
H20B C20 H20C 109.5
C22 C21 N1 116.4(3)
C22 C21 H21A 108.2
N1 C21 H21A 108.2
C22 C21 H21B 108.2
N1 C21 H21B 108.2
H21A C21 H21B 107.3
C21 C22 C23 109.5(3)
C21 C22 H22A 109.8
C23 C22 H22A 109.8
C21 C22 H22B 109.8
C23 C22 H22B 109.8
H22A C22 H22B 108.2
C24 C23 C22 113.1(4)
C24 C23 H23A 109.0
C22 C23 H23A 109.0
C24 C23 H23B 109.0
C22 C23 H23B 109.0
H23A C23 H23B 107.8
C23 C24 H24A 109.5
C23 C24 H24B 109.5
H24A C24 H24B 109.5
C23 C24 H24C 109.5
H24A C24 H24C 109.5
H24B C24 H24C 109.5
N1 C25 C26 115.9(3)
N1 C25 H25A 108.3
C26 C25 H25A 108.3
N1 C25 H25B 108.3
C26 C25 H25B 108.3
H25A C25 H25B 107.4
C25 C26 C27 110.1(3)
C25 C26 H26A 109.6
C27 C26 H26A 109.6
C25 C26 H26B 109.6
C27 C26 H26B 109.6
H26A C26 H26B 108.2
C28 C27 C26 113.2(3)
C28 C27 H27A 108.9
C26 C27 H27A 108.9
C28 C27 H27B 108.9
C26 C27 H27B 108.9
H27A C27 H27B 107.8
C27 C28 H28A 109.5
C27 C28 H28B 109.5
H28A C28 H28B 109.5
C27 C28 H28C 109.5
H28A C28 H28C 109.5
H28B C28 H28C 109.5
C5' C6" H6"G 109.5
C5' C6" H6"H 109.5
H6"G C6" H6"H 109.5
C5' C6" H6"I 109.5
H6"G C6" H6"I 109.5
H6"H C6" H6"I 109.5
C14' C15" C16" 104.6(10)
C14' C15" H15E 110.8
C16" C15" H15E 110.8
C14' C15" H15F 110.8
C16" C15" H15F 110.8
H15E C15" H15F 108.9
C15" C16" H16G 109.5
C15" C16" H16H 109.5
H16G C16" H16H 109.5
C15" C16" H16I 109.5
H16G C16" H16I 109.5
H16H C16" H16I 109.5
O1' C1' O2' 123.8(4)
O1' C1' C2' 118.3(4)
O2' C1' C2' 117.7(4)
C3' C2' C1' 115.5(4)
C3' C2' C5' 115.3(3)
C1' C2' C5' 111.5(4)
C3' C2' H1'A 104.3
C1' C2' H1'A 104.3
C5' C2' H1'A 104.3
C2' C3' C4' 117.3(4)
C2' C3' C9' 114.7(3)
C4' C3' C9' 109.9(4)
C2' C3' H2'A 104.5
C4' C3' H2'A 104.5
C9' C3' H2'A 104.5
O4' C4' O3' 122.7(5)
O4' C4' C3' 118.6(5)
O3' C4' C3' 118.7(4)
C6' C5' C7' 105.0(8)
C6' C5' C8' 113.1(7)
C7' C5' C8' 106.2(5)
C6' C5' C2' 112.0(5)
C7' C5' C2' 113.4(4)
C8' C5' C2' 107.2(4)
C6' C5' C6" 26.3(9)
C7' C5' C6" 130.6(9)
C8' C5' C6" 96.2(10)
C2' C5' C6" 100.5(10)
C5' C6' H6'D 109.5
C5' C6' H6'E 109.5
C5' C6' H6'F 109.5
C5' C7' H7'D 109.5
C5' C7' H7'E 109.5
H7'D C7' H7'E 109.5
C5' C7' H7'F 109.5
H7'D C7' H7'F 109.5
H7'E C7' H7'F 109.5
C5' C8' H8'D 109.5
C5' C8' H8'E 109.5
H8'D C8' H8'E 109.5
C5' C8' H8'F 109.5
H8'D C8' H8'F 109.5
H8'E C8' H8'F 109.5
C11' C9' C12' 107.7(4)
C11' C9' C10' 108.9(4)
C12' C9' C10' 107.6(4)
C11' C9' C3' 109.8(4)
C12' C9' C3' 108.7(4)
C10' C9' C3' 113.9(3)
C9' C10' H10D 109.5
C9' C10' H10E 109.5
H10D C10' H10E 109.5
C9' C10' H10F 109.5
H10D C10' H10F 109.5
H10E C10' H10F 109.5
C9' C11' H11D 109.5
C9' C11' H11E 109.5
H11D C11' H11E 109.5
C9' C11' H11F 109.5
H11D C11' H11F 109.5
H11E C11' H11F 109.5
C9' C12' H12D 109.5
C9' C12' H12E 109.5
H12D C12' H12E 109.5
C9' C12' H12F 109.5
H12D C12' H12F 109.5
H12E C12' H12F 109.5
C14' C13' N1' 117.7(4)
C14' C13' H13C 107.9
N1' C13' H13C 107.9
C14' C13' H13D 107.9
N1' C13' H13D 107.9
H13C C13' H13D 107.2
C13' C14' C15" 123.4(10)
C13' C14' C15' 106.7(5)
C15" C14' C15' 28.4(6)
C13' C14' H14C 110.4
C15" C14' H14C 116.9
C15' C14' H14C 110.4
C13' C14' H14D 110.4
C15" C14' H14D 82.5
C15' C14' H14D 110.4
H14C C14' H14D 108.6
C16' C15' C14' 113.9(7)
C16' C15' H15C 108.8
C14' C15' H15C 108.8
C16' C15' H15D 108.8
C14' C15' H15D 108.8
H15C C15' H15D 107.7
N1' C17' C18' 116.5(3)
N1' C17' H17C 108.2
C18' C17' H17C 108.2
N1' C17' H17D 108.2
C18' C17' H17D 108.2
H17C C17' H17D 107.3
C17' C18' C19' 108.0(3)
C17' C18' H18C 110.1
C19' C18' H18C 110.1
C17' C18' H18D 110.1
C19' C18' H18D 110.1
H18C C18' H18D 108.4
C20' C19' C18' 112.4(4)
C20' C19' H19C 109.1
C18' C19' H19C 109.1
C20' C19' H19D 109.1
C18' C19' H19D 109.1
H19C C19' H19D 107.9
C19' C20' H20D 109.5
C19' C20' H20E 109.5
H20D C20' H20E 109.5
C19' C20' H20F 109.5
H20D C20' H20F 109.5
H20E C20' H20F 109.5
C22' C21' N1' 115.4(3)
C22' C21' H21C 108.4
N1' C21' H21C 108.4
C22' C21' H21D 108.4
N1' C21' H21D 108.4
H21C C21' H21D 107.5
C21' C22' C23' 111.5(3)
C21' C22' H22C 109.3
C23' C22' H22C 109.3
C21' C22' H22D 109.3
C23' C22' H22D 109.3
H22C C22' H22D 108.0
C24' C23' C22' 113.2(4)
C24' C23' H23C 108.9
C22' C23' H23C 108.9
C24' C23' H23D 108.9
C22' C23' H23D 108.9
H23C C23' H23D 107.8
C23' C24' H24D 109.5
C23' C24' H24E 109.5
H24D C24' H24E 109.5
C23' C24' H24F 109.5
H24D C24' H24F 109.5
H24E C24' H24F 109.5
N1' C25' C26' 115.5(3)
N1' C25' H25C 108.4
C26' C25' H25C 108.4
N1' C25' H25D 108.4
C26' C25' H25D 108.4
H25C C25' H25D 107.5
C25' C26' C27' 109.3(4)
C25' C26' H26C 109.8
C27' C26' H26C 109.8
C25' C26' H26D 109.8
C27' C26' H26D 109.8
H26C C26' H26D 108.3
C26' C27' C28' 111.6(4)
C26' C27' H27C 109.3
C28' C27' H27C 109.3
C26' C27' H27D 109.3
C28' C27' H27D 109.3
H27C C27' H27D 108.0
C27' C28' H28D 109.5
C27' C28' H28E 109.5
H28D C28' H28E 109.5
C27' C28' H28F 109.5
H28D C28' H28F 109.5
H28E C28' H28F 109.5
C9 C10A H10A 109.5
C9 C10A H10B 109.5
C9 C10A H10C 109.5
C9 C11A H11A 109.5
C9 C11A H11B 109.5
C9 C11A H11C 109.5
C9 C12A H12A 109.5
C9 C12A H12B 109.5
C9 C12A H12C 109.5
C9 C10B H10G 109.5
C9 C10B H10H 109.5
H10G C10B H10H 109.5
C9 C10B H10I 109.5
H10G C10B H10I 109.5
H10H C10B H10I 109.5
C9 C11B H11G 109.5
C9 C11B H11H 109.5
H11G C11B H11H 109.5
C9 C11B H11I 109.5
H11G C11B H11I 109.5
H11H C11B H11I 109.5
C9 C12B H12G 109.5
C9 C12B H12H 109.5
H12G C12B H12H 109.5
C9 C12B H12I 109.5
H12G C12B H12I 109.5
H12H C12B H12I 109.5
C25 N1 C13 109.0(3)
C25 N1 C17 111.9(3)
C13 N1 C17 108.5(3)
C25 N1 C21 108.0(3)
C13 N1 C21 111.2(3)
C17 N1 C21 108.4(3)
C25' N1' C17' 106.3(3)
C25' N1' C21' 110.9(3)
C17' N1' C21' 111.5(3)
C25' N1' C13' 111.0(3)
C17' N1' C13' 110.5(3)
C21' N1' C13' 106.6(3)
C1 O2 H2O 112(3)
C4 O3 H2O 112(2)
C1' O2' H2O' 119(4)

loop_
_geom_bond_atom_site_label_1
_geom_bond_atom_site_label_2
_geom_bond_distance
C1 O1 1.234(6)
C1 O2 1.294(5)
C1 C2 1.567(7)
C2 C3 1.501(6)
C2 C5 1.560(6)
C2 H2A 1.0000
C3 C4 1.534(6)
C3 C9 1.669(7)
C3 H3A 1.0000
C4 O4 1.217(5)
C4 O3 1.293(6)
C5 C6 1.521(4)
C5 C7 1.542(4)
C5 C8 1.547(4)
C6 H6A 0.9800
C6 H6B 0.9800
C6 H6C 0.9800
C7 H7A 0.9800
C7 H7B 0.9800
C7 H7C 0.9800
C8 H8A 0.9800
C8 H8B 0.9800
C8 H8C 0.9800
C9 C10B 1.26(3)
C9 C11B 1.44(2)
C9 C11A 1.454(8)
C9 C12A 1.518(9)
C9 C10A 1.583(8)
C9 C12B 1.888(19)
C13 N1 1.518(5)
C13 C14 1.526(5)
C13 H13A 0.9900
C13 H13B 0.9900
C14 C15 1.556(6)
C14 H14A 0.9900
C14 H14B 0.9900
C15 C16 1.459(8)
C15 H15A 0.9900
C15 H15B 0.9900
C16 H16A 0.9800
C16 H16B 0.9800
C16 H16C 0.9800
C17 C18 1.509(6)
C17 N1 1.522(5)
C17 H17A 0.9900
C17 H17B 0.9900
C18 C19 1.536(6)
C18 H18A 0.9900
C18 H18B 0.9900
C19 C20 1.517(7)
C19 H19A 0.9900
C19 H19B 0.9900
C20 H20A 0.9800
C20 H20B 0.9800
C20 H20C 0.9800
C21 C22 1.515(5)
C21 N1 1.523(5)
C21 H21A 0.9900
C21 H21B 0.9900
C22 C23 1.519(6)
C22 H22A 0.9900
C22 H22B 0.9900
C23 C24 1.505(6)
C23 H23A 0.9900
C23 H23B 0.9900
C24 H24A 0.9800
C24 H24B 0.9800
C24 H24C 0.9800
C25 N1 1.505(4)
C25 C26 1.516(5)
C25 H25A 0.9900
C25 H25B 0.9900
C26 C27 1.528(6)
C26 H26A 0.9900
C26 H26B 0.9900
C27 C28 1.523(6)
C27 H27A 0.9900
C27 H27B 0.9900
C28 H28A 0.9800
C28 H28B 0.9800
C28 H28C 0.9800
C6" C5' 1.60(2)
C6" H6"G 0.9800
C6" H6"H 0.9800
C6" H6"I 0.9800
C15" C14' 1.538(5)
C15" C16" 1.539(5)
C15" H15E 0.9900
C15" H15F 0.9900
C16" H16G 0.9800
C16" H16H 0.9800
C16" H16I 0.9800
C1' O1' 1.223(5)
C1' O2' 1.276(6)
C1' C2' 1.540(6)
C2' C3' 1.533(6)
C2' C5' 1.596(6)
C2' H1'A 1.0000
C3' C4' 1.534(6)
C3' C9' 1.568(6)
C3' H2'A 1.0000
C4' O4' 1.225(6)
C4' O3' 1.298(6)
C5' C6' 1.485(11)
C5' C7' 1.508(8)
C5' C8' 1.541(7)
C6' H6'D 0.9800
C6' H6'E 0.9800
C6' H6'F 0.9800
C7' H7'D 0.9800
C7' H7'E 0.9800
C7' H7'F 0.9800
C8' H8'D 0.9800
C8' H8'E 0.9800
C8' H8'F 0.9800
C9' C11' 1.525(7)
C9' C12' 1.530(7)
C9' C10' 1.536(4)
C10' H10D 0.9800
C10' H10E 0.9800
C10' H10F 0.9800
C11' H11D 0.9800
C11' H11E 0.9800
C11' H11F 0.9800
C12' H12D 0.9800
C12' H12E 0.9800
C12' H12F 0.9800
C13' C14' 1.505(7)
C13' N1' 1.534(5)
C13' H13C 0.9900
C13' H13D 0.9900
C14' C15' 1.555(5)
C14' H14C 0.9900
C14' H14D 0.9900
C15' C16' 1.531(5)
C15' H15C 0.9900
C15' H15D 0.9900
C16' H16D 0.9800
C16' H16E 0.9800
C16' H16F 0.9800
C17' N1' 1.520(5)
C17' C18' 1.521(6)
C17' H17C 0.9900
C17' H17D 0.9900
C18' C19' 1.530(6)
C18' H18C 0.9900
C18' H18D 0.9900
C19' C20' 1.510(7)
C19' H19C 0.9900
C19' H19D 0.9900
C20' H20D 0.9800
C20' H20E 0.9800
C20' H20F 0.9800
C21' C22' 1.496(6)
C21' N1' 1.520(5)
C21' H21C 0.9900
C21' H21D 0.9900
C22' C23' 1.535(6)
C22' H22C 0.9900
C22' H22D 0.9900
C23' C24' 1.526(6)
C23' H23C 0.9900
C23' H23D 0.9900
C24' H24D 0.9800
C24' H24E 0.9800
C24' H24F 0.9800
C25' N1' 1.508(5)
C25' C26' 1.512(6)
C25' H25C 0.9900
C25' H25D 0.9900
C26' C27' 1.519(6)
C26' H26C 0.9900
C26' H26D 0.9900
C27' C28' 1.529(7)
C27' H27C 0.9900
C27' H27D 0.9900
C28' H28D 0.9800
C28' H28E 0.9800
C28' H28F 0.9800
C10A H10A 0.9800
C10A H10B 0.9800
C10A H10C 0.9800
C11A H11A 0.9800
C11A H11B 0.9800
C11A H11C 0.9800
C12A H12A 0.9800
C12A H12B 0.9800
C12A H12C 0.9800
C10B H10G 0.9800
C10B H10H 0.9800
C10B H10I 0.9800
C11B H11G 0.9800
C11B H11H 0.9800
C11B H11I 0.9800
C12B H12G 0.9800
C12B H12H 0.9800
C12B H12I 0.9800
O2 H2O 1.05(6)
O3 H2O 1.37(6)
O2' H2O' 1.00(7)

loop_
_geom_hbond_atom_site_label_D
_geom_hbond_atom_site_label_H
_geom_hbond_atom_site_label_A
_geom_hbond_distance_DH
_geom_hbond_distance_HA
_geom_hbond_distance_DA
_geom_hbond_angle_DHA
O2 H2O O3 1.05(6) 1.37(6) 2.402(4) 165(5)
O2' H2O' O3' 1.00(7) 1.48(7) 2.421(5) 155(6)

loop_
_geom_torsion_atom_site_label_1
_geom_torsion_atom_site_label_2
_geom_torsion_atom_site_label_3
_geom_torsion_atom_site_label_4
_geom_torsion
O1 C1 C2 C3 132.9(5)
O2 C1 C2 C3 -50.9(6)
O1 C1 C2 C5 -93.5(6)
O2 C1 C2 C5 82.8(5)
C5 C2 C3 C4 -60.2(5)
C1 C2 C3 C4 74.2(5)
C5 C2 C3 C9 168.6(3)
C1 C2 C3 C9 -56.9(5)
C2 C3 C4 O4 130.4(6)
C9 C3 C4 O4 -98.6(6)
C2 C3 C4 O3 -53.1(7)
C9 C3 C4 O3 78.0(6)
C3 C2 C5 C6 -54.7(5)
C1 C2 C5 C6 171.1(4)
C3 C2 C5 C7 68.5(5)
C1 C2 C5 C7 -65.7(5)
C3 C2 C5 C8 -173.8(4)
C1 C2 C5 C8 52.0(5)
C2 C3 C9 C10B -107.9(14)
C4 C3 C9 C10B 119.7(14)
C2 C3 C9 C11B 113.0(11)
C4 C3 C9 C11B -19.4(11)
C2 C3 C9 C11A 70.1(6)
C4 C3 C9 C11A -62.3(6)
C2 C3 C9 C12A -60.1(6)
C4 C3 C9 C12A 167.5(5)
C2 C3 C9 C10A -171.6(4)
C4 C3 C9 C10A 55.9(5)
C2 C3 C9 C12B 8.5(10)
C4 C3 C9 C12B -123.9(9)
N1 C13 C14 C15 -177.2(3)
C13 C14 C15 C16 -75.7(5)
N1 C17 C18 C19 -176.5(3)
C17 C18 C19 C20 -178.6(4)
N1 C21 C22 C23 -172.7(3)
C21 C22 C23 C24 179.1(4)
N1 C25 C26 C27 174.0(3)
C25 C26 C27 C28 176.6(4)
O1' C1' C2' C3' -131.7(4)
O2' C1' C2' C3' 51.1(6)
O1' C1' C2' C5' 94.3(5)
O2' C1' C2' C5' -83.0(5)
C1' C2' C3' C4' -70.7(5)
C5' C2' C3' C4' 61.6(5)
C1' C2' C3' C9' 60.5(5)
C5' C2' C3' C9' -167.2(3)
C2' C3' C4' O4' -135.3(5)
C9' C3' C4' O4' 91.3(5)
C2' C3' C4' O3' 43.1(6)
C9' C3' C4' O3' -90.3(5)
C3' C2' C5' C6' 42.9(8)
C1' C2' C5' C6' 177.1(8)
C3' C2' C5' C7' -75.7(5)
C1' C2' C5' C7' 58.5(5)
C3' C2' C5' C8' 167.6(4)
C1' C2' C5' C8' -58.3(5)
C3' C2' C5' C6" 67.6(10)
C1' C2' C5' C6" -158.2(9)
C2' C3' C9' C11' 46.9(5)
C4' C3' C9' C11' -178.3(4)
C2' C3' C9' C12' 164.5(4)
C4' C3' C9' C12' -60.8(5)
C2' C3' C9' C10' -75.5(5)
C4' C3' C9' C10' 59.2(5)
N1' C13' C14' C15" -160.4(9)
N1' C13' C14' C15' 174.1(5)
C16" C15" C14' C13' -59(2)
C16" C15" C14' C15' 1.4(12)
C13' C14' C15' C16' 155.8(7)
C15" C14' C15' C16' 25(2)
N1' C17' C18' C19' -168.8(3)
C17' C18' C19' C20' -174.8(4)
N1' C21' C22' C23' 165.7(3)
C21' C22' C23' C24' -68.8(5)
N1' C25' C26' C27' -163.2(4)
C25' C26' C27' C28' -178.2(4)
C26 C25 N1 C13 60.0(4)
C26 C25 N1 C17 -59.9(4)
C26 C25 N1 C21 -179.1(3)
C14 C13 N1 C25 171.4(3)
C14 C13 N1 C17 -66.6(4)
C14 C13 N1 C21 52.5(4)
C18 C17 N1 C25 -53.9(4)
C18 C17 N1 C13 -174.2(3)
C18 C17 N1 C21 65.0(4)
C22 C21 N1 C25 -67.8(4)
C22 C21 N1 C13 51.7(4)
C22 C21 N1 C17 170.8(3)
C26' C25' N1' C17' -176.4(3)
C26' C25' N1' C21' -55.0(4)
C26' C25' N1' C13' 63.3(4)
C18' C17' N1' C25' 179.8(3)
C18' C17' N1' C21' 58.7(4)
C18' C17' N1' C13' -59.7(4)
C22' C21' N1' C25' -61.4(4)
C22' C21' N1' C17' 56.9(4)
C22' C21' N1' C13' 177.6(4)
C14' C13' N1' C25' 41.0(5)
C14' C13' N1' C17' -76.8(5)
C14' C13' N1' C21' 161.9(4)
